data_4306913
loop_
_publ_author_name
'Koichiro Takao'
'Yasuhisa Ikeda'

_publ_section_title
;
Structural Characterization and Reactivity of UO2(salophen)L and
[UO2(salophen)]2: Dimerization of UO2(salophen) Fragments in
Noncoordinating Solvents (salophen
=N,N'-Disalicylidene-o-phenylenediaminate, L =N,N-Dimethylformamide,
Dimethyl Sulfoxide)
;
_journal_name_full 'Inorganic Chemistry'
_journal_page_first 1550
_journal_page_last 1562
_journal_paper_doi 10.1021/ic0611950
_journal_volume 46
_journal_year 2007
_chemical_formula_moiety 'C40 H28 N4 O8 U2 '
_chemical_formula_sum 'C40 H28 N4 O8 U2'
_chemical_formula_weight 1168.72
_chemical_name_systematic
; 
 ? 
;
_space_group_IT_number 2
_symmetry_cell_setting triclinic
_symmetry_space_group_name_Hall '-P 1'
_symmetry_space_group_name_H-M 'P -1'
_atom_sites_solution_hydrogens geom
_atom_sites_solution_primary direct
_atom_sites_solution_secondary difmap
_audit_creation_method SHELXL-97
_cell_angle_alpha 67.00(3)
_cell_angle_beta 78.25(3)
_cell_angle_gamma 81.72(3)
_cell_formula_units_Z 4
_cell_length_a 15.689(7)
_cell_length_b 16.044(5)
_cell_length_c 17.642(7)
_cell_measurement_reflns_used 37292
_cell_measurement_temperature 93(2)
_cell_measurement_theta_max 27.5
_cell_measurement_theta_min 3.0
_cell_volume 3992(3)
_computing_cell_refinement PROCESS-AUTO
_computing_data_collection PROCESS-AUTO
_computing_data_reduction CrystalStructure
_computing_structure_refinement 'SHELXL-97 (Sheldrick, 1997)'
_computing_structure_solution 'DIRDIF99 (PATTY)'
_diffrn_ambient_temperature 93(2)
_diffrn_detector_area_resol_mean 10.00
_diffrn_measured_fraction_theta_full 0.963
_diffrn_measured_fraction_theta_max 0.963
_diffrn_measurement_device_type 'Rigaku RAXIS-RAPID'
_diffrn_measurement_method \w
_diffrn_radiation_monochromator graphite
_diffrn_radiation_source 'fine-focus sealed tube'
_diffrn_radiation_type MoK\a
_diffrn_radiation_wavelength 0.71075
_diffrn_reflns_av_R_equivalents 0.0687
_diffrn_reflns_av_sigmaI/netI 0.0894
_diffrn_reflns_limit_h_max 20
_diffrn_reflns_limit_h_min -20
_diffrn_reflns_limit_k_max 20
_diffrn_reflns_limit_k_min -20
_diffrn_reflns_limit_l_max 22
_diffrn_reflns_limit_l_min -22
_diffrn_reflns_number 34895
_diffrn_reflns_theta_full 27.48
_diffrn_reflns_theta_max 27.48
_diffrn_reflns_theta_min 3.00
_exptl_absorpt_coefficient_mu 8.158
_exptl_absorpt_correction_T_max 0.4959
_exptl_absorpt_correction_T_min 0.2923
_exptl_absorpt_correction_type numerical
_exptl_absorpt_process_details
;
    Higashi, T. (1995). Program for Absorption Correction.
    Rigaku Corporation, Tokyo, Japan.
;
_exptl_crystal_colour red
_exptl_crystal_density_diffrn 1.945
_exptl_crystal_density_method 'not measured'
_exptl_crystal_description block
_exptl_crystal_F_000 2176
_exptl_crystal_size_max 0.20
_exptl_crystal_size_mid 0.10
_exptl_crystal_size_min 0.10
_refine_diff_density_max 1.726
_refine_diff_density_min -2.211
_refine_diff_density_rms 0.223
_refine_ls_extinction_method none
_refine_ls_goodness_of_fit_ref 1.022
_refine_ls_hydrogen_treatment constr
_refine_ls_matrix_type full
_refine_ls_number_parameters 974
_refine_ls_number_reflns 17643
_refine_ls_number_restraints 0
_refine_ls_restrained_S_all 1.022
_refine_ls_R_factor_all 0.0983
_refine_ls_R_factor_gt 0.0578
_refine_ls_shift/su_max 0.001
_refine_ls_shift/su_mean 0.000
_refine_ls_structure_factor_coef Fsqd
_refine_ls_weighting_details 'calc w=1/[\s^2^(Fo^2^)+(0.0256P)^2^+46.5808P] where P=(Fo^2^+2Fc^2^)/3'
_refine_ls_weighting_scheme calc
_refine_ls_wR_factor_gt 0.0974
_refine_ls_wR_factor_ref 0.1082
_reflns_number_gt 12239
_reflns_number_total 17643
_reflns_threshold_expression >2sigma(I)
_cod_data_source_file ic0611950si20061026_081103.cif
_cod_data_source_block '[UO2(salophen)]2-Complex_3'
_cod_database_code 4306913

loop_
_symmetry_equiv_pos_as_xyz
'x, y, z'
'-x, -y, -z'

loop_
_atom_site_label
_atom_site_type_symbol
_atom_site_fract_x
_atom_site_fract_y
_atom_site_fract_z
_atom_site_U_iso_or_equiv
_atom_site_adp_type
_atom_site_occupancy
_atom_site_symmetry_multiplicity
_atom_site_calc_flag
_atom_site_refinement_flags
_atom_site_disorder_assembly
_atom_site_disorder_group
U1 U 0.24047(2) 0.43472(2) 0.00772(2) 0.02418(9) Uani 1 1 d . . .
U2 U 0.28782(2) 0.17798(2) 0.04840(2) 0.02285(9) Uani 1 1 d . . .
U3 U 0.57203(2) 0.69471(2) 0.53808(2) 0.02397(9) Uani 1 1 d . . .
U4 U 0.80417(2) 0.73859(2) 0.41050(2) 0.02339(9) Uani 1 1 d . . .
O1 O 0.1316(5) 0.4471(4) 0.0563(4) 0.0294(16) Uani 1 1 d . . .
O2 O 0.3520(4) 0.4254(5) -0.0362(4) 0.0307(16) Uani 1 1 d . . .
O3 O 0.2072(4) 0.5247(4) -0.1173(4) 0.0256(15) Uani 1 1 d . . .
O4 O 0.2578(4) 0.2901(4) 0.1166(4) 0.0267(15) Uani 1 1 d . . .
O5 O 0.1845(5) 0.1309(4) 0.0875(4) 0.0309(16) Uani 1 1 d . . .
O6 O 0.3927(5) 0.2211(4) 0.0034(4) 0.0293(16) Uani 1 1 d . . .
O7 O 0.3333(4) 0.0873(4) 0.1667(4) 0.0264(15) Uani 1 1 d . . .
O8 O 0.2114(4) 0.3133(4) -0.0342(4) 0.0204(14) Uani 1 1 d . . .
O9 O 0.5014(4) 0.7804(4) 0.4782(4) 0.0285(16) Uani 1 1 d . . .
O10 O 0.6392(5) 0.6118(5) 0.6048(4) 0.0319(17) Uani 1 1 d . . .
O11 O 0.6778(4) 0.8056(4) 0.4791(4) 0.0254(15) Uani 1 1 d . . .
O12 O 0.4906(4) 0.5928(4) 0.5400(5) 0.0311(17) Uani 1 1 d . . .
O13 O 0.7909(5) 0.8120(4) 0.3071(4) 0.0287(16) Uani 1 1 d . . .
O14 O 0.8222(4) 0.6588(4) 0.5109(4) 0.0266(15) Uani 1 1 d . . .
O15 O 0.6750(4) 0.6696(4) 0.4201(4) 0.0239(14) Uani 1 1 d . . .
O16 O 0.8704(5) 0.8441(5) 0.4226(5) 0.0323(17) Uani 1 1 d . . .
N1 N 0.2422(6) 0.5995(5) -0.0103(5) 0.0292(19) Uani 1 1 d . . .
N2 N 0.2874(6) 0.4616(6) 0.1254(5) 0.031(2) Uani 1 1 d . . .
N3 N 0.3499(5) 0.0273(5) 0.0362(5) 0.0249(18) Uani 1 1 d . . .
N4 N 0.2781(5) 0.1621(5) -0.0847(5) 0.0262(18) Uani 1 1 d . . .
N5 N 0.5626(5) 0.7843(5) 0.6323(5) 0.0257(18) Uani 1 1 d . . .
N6 N 0.4476(5) 0.6645(5) 0.6601(5) 0.0263(18) Uani 1 1 d . . .
N7 N 0.8522(5) 0.6142(5) 0.3549(5) 0.0228(17) Uani 1 1 d . . .
N8 N 0.9654(6) 0.7220(5) 0.3581(5) 0.0277(19) Uani 1 1 d . . .
C1 C 0.1435(7) 0.5892(7) -0.1341(6) 0.029(2) Uani 1 1 d . . .
C2 C 0.0880(8) 0.5933(7) -0.1894(7) 0.037(3) Uani 1 1 d . . .
H2 H 0.0989 0.5518 -0.2172 0.045 Uiso 1 1 calc R . .
C3 C 0.0184(7) 0.6571(8) -0.2032(7) 0.038(3) Uani 1 1 d . . .
H3 H -0.0199 0.6564 -0.2384 0.046 Uiso 1 1 calc R . .
C4 C 0.0020(7) 0.7218(8) -0.1680(7) 0.039(3) Uani 1 1 d . . .
H4 H -0.0471 0.7646 -0.1773 0.047 Uiso 1 1 calc R . .
C5 C 0.0594(7) 0.7222(7) -0.1189(7) 0.039(3) Uani 1 1 d . . .
H5 H 0.0504 0.7680 -0.0960 0.046 Uiso 1 1 calc R . .
C6 C 0.1315(7) 0.6574(7) -0.1008(7) 0.034(3) Uani 1 1 d . . .
C7 C 0.1870(7) 0.6631(7) -0.0481(7) 0.034(3) Uani 1 1 d . . .
H7 H 0.1830 0.7188 -0.0400 0.041 Uiso 1 1 calc R . .
C8 C 0.2987(6) 0.6193(8) 0.0318(8) 0.035(3) Uani 1 1 d . . .
C9 C 0.3321(7) 0.7041(8) 0.0041(9) 0.044(3) Uani 1 1 d . . .
H9 H 0.3139 0.7527 -0.0428 0.052 Uiso 1 1 calc R . .
C10 C 0.3915(8) 0.7164(9) 0.0456(10) 0.054(4) Uani 1 1 d . . .
H10 H 0.4138 0.7743 0.0276 0.064 Uiso 1 1 calc R . .
C11 C 0.4189(8) 0.6468(10) 0.1121(10) 0.057(4) Uani 1 1 d . . .
H11 H 0.4620 0.6565 0.1380 0.069 Uiso 1 1 calc R . .
C12 C 0.3853(8) 0.5609(9) 0.1436(9) 0.055(4) Uani 1 1 d . . .
H12 H 0.4029 0.5135 0.1915 0.066 Uiso 1 1 calc R . .
C13 C 0.3247(7) 0.5481(8) 0.1012(8) 0.037(3) Uani 1 1 d . . .
C14 C 0.2763(7) 0.4106(8) 0.2024(7) 0.036(3) Uani 1 1 d . . .
H14 H 0.2939 0.4329 0.2390 0.044 Uiso 1 1 calc R . .
C15 C 0.2403(7) 0.3231(8) 0.2408(6) 0.036(3) Uani 1 1 d . . .
C16 C 0.2180(7) 0.2933(8) 0.3279(6) 0.033(2) Uani 1 1 d . . .
H16 H 0.2312 0.3284 0.3561 0.040 Uiso 1 1 calc R . .
C17 C 0.1773(8) 0.2141(9) 0.3732(7) 0.050(3) Uani 1 1 d . . .
H17 H 0.1593 0.1962 0.4318 0.060 Uiso 1 1 calc R . .
C18 C 0.1628(7) 0.1606(8) 0.3315(7) 0.042(3) Uani 1 1 d . . .
H18 H 0.1352 0.1054 0.3620 0.050 Uiso 1 1 calc R . .
C19 C 0.1881(7) 0.1868(7) 0.2465(6) 0.032(2) Uani 1 1 d . . .
H19 H 0.1783 0.1488 0.2195 0.039 Uiso 1 1 calc R . .
C20 C 0.2275(7) 0.2669(7) 0.1993(6) 0.028(2) Uani 1 1 d . . .
C21 C 0.3248(7) 0.0017(7) 0.2173(7) 0.030(2) Uani 1 1 d . . .
C22 C 0.3147(8) -0.0240(8) 0.3041(7) 0.040(3) Uani 1 1 d . . .
H22 H 0.3128 0.0212 0.3267 0.049 Uiso 1 1 calc R . .
C23 C 0.3075(9) -0.1128(9) 0.3570(7) 0.053(4) Uani 1 1 d . . .
H23 H 0.2993 -0.1276 0.4155 0.064 Uiso 1 1 calc R . .
C24 C 0.3120(11) -0.1823(9) 0.3267(8) 0.067(4) Uani 1 1 d . . .
H24 H 0.3078 -0.2439 0.3637 0.080 Uiso 1 1 calc R . .
C25 C 0.3227(9) -0.1584(7) 0.2420(8) 0.054(4) Uani 1 1 d . . .
H25 H 0.3263 -0.2048 0.2204 0.065 Uiso 1 1 calc R . .
C26 C 0.3285(8) -0.0683(7) 0.1860(7) 0.039(3) Uani 1 1 d . . .
C27 C 0.3473(8) -0.0508(7) 0.0982(7) 0.035(3) Uani 1 1 d . . .
H27 H 0.3595 -0.1028 0.0836 0.042 Uiso 1 1 calc R . .
C28 C 0.3792(6) 0.0289(6) -0.0454(6) 0.027(2) Uani 1 1 d . . .
C29 C 0.4428(6) -0.0332(6) -0.0664(7) 0.030(2) Uani 1 1 d . . .
H29 H 0.4702 -0.0797 -0.0241 0.036 Uiso 1 1 calc R . .
C30 C 0.4657(7) -0.0272(8) -0.1480(7) 0.036(3) Uani 1 1 d . . .
H30 H 0.5063 -0.0714 -0.1611 0.044 Uiso 1 1 calc R . .
C31 C 0.4295(7) 0.0432(8) -0.2108(7) 0.036(3) Uani 1 1 d . . .
H31 H 0.4460 0.0471 -0.2669 0.043 Uiso 1 1 calc R . .
C32 C 0.3690(7) 0.1083(7) -0.1926(7) 0.030(2) Uani 1 1 d . . .
H32 H 0.3454 0.1572 -0.2360 0.036 Uiso 1 1 calc R . .
C33 C 0.3438(7) 0.1006(7) -0.1102(6) 0.028(2) Uani 1 1 d . . .
C34 C 0.2132(6) 0.1918(7) -0.1250(6) 0.028(2) Uani 1 1 d . . .
H34 H 0.2126 0.1699 -0.1678 0.034 Uiso 1 1 calc R . .
C35 C 0.1409(6) 0.2550(6) -0.1123(6) 0.024(2) Uani 1 1 d . . .
C36 C 0.0678(7) 0.2602(7) -0.1491(6) 0.030(2) Uani 1 1 d . . .
H36 H 0.0684 0.2210 -0.1779 0.036 Uiso 1 1 calc R . .
C37 C -0.0039(7) 0.3188(7) -0.1455(6) 0.031(2) Uani 1 1 d . . .
H37 H -0.0527 0.3207 -0.1706 0.037 Uiso 1 1 calc R . .
C38 C -0.0018(6) 0.3763(7) -0.1026(6) 0.027(2) Uani 1 1 d . . .
H38 H -0.0502 0.4185 -0.0995 0.032 Uiso 1 1 calc R . .
C39 C 0.0672(6) 0.3732(6) -0.0658(6) 0.023(2) Uani 1 1 d . . .
H39 H 0.0652 0.4127 -0.0369 0.028 Uiso 1 1 calc R . .
C40 C 0.1413(6) 0.3134(6) -0.0691(6) 0.023(2) Uani 1 1 d . . .
C41 C 0.6605(7) 0.8966(7) 0.4628(6) 0.029(2) Uani 1 1 d . . .
C42 C 0.6846(7) 0.9607(7) 0.3845(7) 0.034(3) Uani 1 1 d . . .
H42 H 0.7116 0.9411 0.3404 0.041 Uiso 1 1 calc R . .
C43 C 0.6708(7) 1.0521(7) 0.3682(7) 0.034(3) Uani 1 1 d . . .
H43 H 0.6895 1.0943 0.3137 0.041 Uiso 1 1 calc R . .
C44 C 0.6296(7) 1.0834(7) 0.4310(7) 0.037(3) Uani 1 1 d . . .
H44 H 0.6197 1.1466 0.4200 0.045 Uiso 1 1 calc R . .
C45 C 0.6035(7) 1.0200(7) 0.5097(7) 0.031(2) Uani 1 1 d . . .
H45 H 0.5770 1.0403 0.5535 0.038 Uiso 1 1 calc R . .
C46 C 0.6152(7) 0.9258(6) 0.5265(6) 0.028(2) Uani 1 1 d . . .
C47 C 0.5789(7) 0.8664(7) 0.6100(6) 0.029(2) Uani 1 1 d . . .
H47 H 0.5662 0.8917 0.6519 0.035 Uiso 1 1 calc R . .
C48 C 0.5287(6) 0.7337(6) 0.7181(6) 0.026(2) Uani 1 1 d . . .
C49 C 0.5536(7) 0.7450(7) 0.7845(6) 0.026(2) Uani 1 1 d . . .
H49 H 0.5905 0.7914 0.7746 0.032 Uiso 1 1 calc R . .
C50 C 0.5241(7) 0.6878(7) 0.8655(7) 0.035(3) Uani 1 1 d . . .
H50 H 0.5421 0.6939 0.9113 0.042 Uiso 1 1 calc R . .
C51 C 0.4683(7) 0.6220(7) 0.8795(7) 0.039(3) Uani 1 1 d . . .
H51 H 0.4496 0.5817 0.9348 0.046 Uiso 1 1 calc R . .
C52 C 0.4396(8) 0.6146(7) 0.8134(7) 0.037(3) Uani 1 1 d . . .
H52 H 0.3989 0.5716 0.8234 0.045 Uiso 1 1 calc R . .
C53 C 0.4710(6) 0.6711(7) 0.7319(6) 0.028(2) Uani 1 1 d . . .
C54 C 0.3705(7) 0.6481(7) 0.6596(7) 0.035(3) Uani 1 1 d . . .
H54 H 0.3271 0.6484 0.7058 0.042 Uiso 1 1 calc R . .
C55 C 0.3437(7) 0.6291(7) 0.5949(7) 0.032(2) Uani 1 1 d . . .
C56 C 0.2534(7) 0.6362(7) 0.5905(7) 0.033(2) Uani 1 1 d . . .
H56 H 0.2117 0.6568 0.6277 0.040 Uiso 1 1 calc R . .
C57 C 0.2265(7) 0.6128(7) 0.5319(8) 0.040(3) Uani 1 1 d . . .
H57 H 0.1665 0.6213 0.5267 0.048 Uiso 1 1 calc R . .
C58 C 0.2865(8) 0.5769(7) 0.4803(7) 0.035(3) Uani 1 1 d . . .
H58 H 0.2670 0.5579 0.4424 0.042 Uiso 1 1 calc R . .
C59 C 0.3743(7) 0.5692(6) 0.4846(7) 0.032(2) Uani 1 1 d . . .
H59 H 0.4145 0.5439 0.4499 0.039 Uiso 1 1 calc R . .
C60 C 0.4053(7) 0.5974(6) 0.5383(6) 0.026(2) Uani 1 1 d . . .
C61 C 0.6537(7) 0.6532(7) 0.3565(6) 0.028(2) Uani 1 1 d . . .
C62 C 0.5686(7) 0.6739(8) 0.3393(7) 0.039(3) Uani 1 1 d . . .
H62 H 0.5264 0.7011 0.3711 0.047 Uiso 1 1 calc R . .
C63 C 0.5448(8) 0.6555(9) 0.2769(8) 0.049(3) Uani 1 1 d . . .
H63 H 0.4861 0.6698 0.2673 0.058 Uiso 1 1 calc R . .
C64 C 0.6036(8) 0.6168(9) 0.2275(8) 0.050(3) Uani 1 1 d . . .
H64 H 0.5865 0.6050 0.1842 0.060 Uiso 1 1 calc R . .
C65 C 0.6872(7) 0.5963(7) 0.2440(6) 0.033(2) Uani 1 1 d . . .
H65 H 0.7283 0.5689 0.2116 0.040 Uiso 1 1 calc R . .
C66 C 0.7149(6) 0.6140(6) 0.3065(6) 0.025(2) Uani 1 1 d . . .
C67 C 0.8066(6) 0.5888(6) 0.3153(6) 0.023(2) Uani 1 1 d . . .
H67 H 0.8364 0.5491 0.2887 0.028 Uiso 1 1 calc R . .
C68 C 0.9413(7) 0.5791(7) 0.3564(6) 0.028(2) Uani 1 1 d . . .
C69 C 0.9716(7) 0.4935(6) 0.3543(7) 0.035(3) Uani 1 1 d . . .
H69 H 0.9324 0.4548 0.3523 0.041 Uiso 1 1 calc R . .
C70 C 1.0590(8) 0.4659(8) 0.3550(8) 0.044(3) Uani 1 1 d . . .
H70 H 1.0795 0.4081 0.3527 0.053 Uiso 1 1 calc R . .
C71 C 1.1171(8) 0.5196(8) 0.3590(8) 0.044(3) Uani 1 1 d . . .
H71 H 1.1769 0.4993 0.3602 0.053 Uiso 1 1 calc R . .
C72 C 1.0871(7) 0.6038(7) 0.3613(6) 0.032(2) Uani 1 1 d . . .
H72 H 1.1264 0.6407 0.3659 0.038 Uiso 1 1 calc R . .
C73 C 1.0013(7) 0.6352(7) 0.3570(6) 0.030(2) Uani 1 1 d . . .
C74 C 1.0151(7) 0.7889(7) 0.3176(6) 0.031(2) Uani 1 1 d . . .
H74 H 1.0704 0.7767 0.2884 0.037 Uiso 1 1 calc R . .
C75 C 0.9918(8) 0.8818(7) 0.3138(8) 0.041(3) Uani 1 1 d . . .
C76 C 1.0457(8) 0.9498(8) 0.2565(9) 0.053(3) Uani 1 1 d . . .
H76 H 1.0949 0.9336 0.2223 0.063 Uiso 1 1 calc R . .
C77 C 1.0290(10) 1.0385(9) 0.2487(10) 0.072(5) Uani 1 1 d . . .
H77 H 1.0622 1.0847 0.2061 0.086 Uiso 1 1 calc R . .
C78 C 0.9605(9) 1.0596(9) 0.3061(9) 0.056(4) Uani 1 1 d . . .
H78 H 0.9496 1.1205 0.3034 0.068 Uiso 1 1 calc R . .
C79 C 0.9099(8) 0.9940(8) 0.3653(8) 0.048(3) Uani 1 1 d . . .
H79 H 0.8656 1.0095 0.4041 0.058 Uiso 1 1 calc R . .
C80 C 0.9228(7) 0.9040(8) 0.3694(7) 0.035(3) Uani 1 1 d . . .

loop_
_atom_site_aniso_label
_atom_site_aniso_U_11
_atom_site_aniso_U_22
_atom_site_aniso_U_33
_atom_site_aniso_U_23
_atom_site_aniso_U_13
_atom_site_aniso_U_12
U1 0.0271(2) 0.02378(19) 0.0239(2) -0.01233(15) -0.00380(16) 0.00061(15)
U2 0.0269(2) 0.02145(19) 0.01957(19) -0.00791(14) -0.00305(15) 0.00001(15)
U3 0.0266(2) 0.02206(19) 0.0240(2) -0.01108(15) -0.00123(16) -0.00083(15)
U4 0.0266(2) 0.0246(2) 0.02002(19) -0.01048(15) -0.00203(15) -0.00121(15)
O1 0.038(4) 0.030(4) 0.023(4) -0.016(3) 0.001(3) 0.000(3)
O2 0.027(4) 0.033(4) 0.040(4) -0.023(3) -0.003(3) -0.003(3)
O3 0.025(4) 0.020(3) 0.031(4) -0.012(3) -0.005(3) 0.007(3)
O4 0.037(4) 0.029(4) 0.015(3) -0.010(3) -0.006(3) 0.002(3)
O5 0.036(4) 0.028(4) 0.028(4) -0.007(3) -0.013(3) 0.002(3)
O6 0.034(4) 0.019(3) 0.038(4) -0.012(3) -0.012(3) -0.002(3)
O7 0.035(4) 0.022(4) 0.021(4) -0.007(3) -0.008(3) 0.002(3)
O8 0.020(3) 0.020(3) 0.019(3) -0.007(3) -0.007(3) 0.006(3)
O9 0.029(4) 0.028(4) 0.033(4) -0.018(3) -0.004(3) 0.001(3)
O10 0.039(4) 0.030(4) 0.030(4) -0.017(3) -0.006(3) 0.002(3)
O11 0.028(4) 0.022(4) 0.028(4) -0.011(3) -0.002(3) -0.003(3)
O12 0.025(4) 0.029(4) 0.047(5) -0.022(3) -0.002(3) -0.007(3)
O13 0.039(4) 0.025(4) 0.024(4) -0.009(3) -0.012(3) 0.000(3)
O14 0.031(4) 0.030(4) 0.018(3) -0.010(3) -0.001(3) -0.001(3)
O15 0.026(4) 0.023(3) 0.027(4) -0.016(3) -0.007(3) 0.002(3)
O16 0.033(4) 0.030(4) 0.040(4) -0.021(3) 0.000(3) -0.005(3)
N1 0.029(5) 0.024(4) 0.040(5) -0.017(4) -0.008(4) 0.003(4)
N2 0.038(5) 0.033(5) 0.031(5) -0.021(4) -0.012(4) 0.007(4)
N3 0.032(5) 0.024(4) 0.023(4) -0.017(4) 0.000(4) 0.000(4)
N4 0.032(5) 0.025(4) 0.021(4) -0.009(3) 0.000(4) -0.002(4)
N5 0.027(5) 0.022(4) 0.026(5) -0.009(3) -0.004(4) 0.002(4)
N6 0.025(5) 0.021(4) 0.031(5) -0.010(4) 0.002(4) -0.001(3)
N7 0.024(4) 0.024(4) 0.026(4) -0.016(3) -0.002(4) -0.001(3)
N8 0.034(5) 0.025(4) 0.024(4) -0.009(4) -0.004(4) -0.003(4)
C1 0.026(6) 0.027(5) 0.024(5) -0.002(4) 0.004(4) -0.006(4)
C2 0.046(7) 0.037(6) 0.030(6) -0.017(5) -0.005(5) 0.003(5)
C3 0.030(6) 0.050(7) 0.034(6) -0.015(5) -0.004(5) -0.005(5)
C4 0.028(6) 0.043(7) 0.037(7) -0.007(5) -0.003(5) 0.001(5)
C5 0.036(7) 0.029(6) 0.049(7) -0.015(5) 0.000(6) 0.000(5)
C6 0.040(7) 0.020(5) 0.028(6) -0.003(4) 0.009(5) -0.003(5)
C7 0.042(7) 0.019(5) 0.038(6) -0.009(4) -0.001(5) -0.004(5)
C8 0.014(5) 0.042(7) 0.058(8) -0.033(6) -0.007(5) 0.012(5)
C9 0.026(6) 0.040(7) 0.076(9) -0.032(6) -0.008(6) -0.003(5)
C10 0.040(8) 0.039(7) 0.091(11) -0.040(8) 0.000(7) -0.001(6)
C11 0.026(7) 0.079(10) 0.094(12) -0.059(9) -0.021(7) 0.006(7)
C12 0.044(8) 0.056(8) 0.092(11) -0.049(8) -0.042(8) 0.014(6)
C13 0.026(6) 0.045(7) 0.056(8) -0.040(6) -0.007(5) 0.010(5)
C14 0.040(7) 0.042(7) 0.040(7) -0.030(6) -0.016(5) 0.020(5)
C15 0.034(6) 0.056(7) 0.024(6) -0.024(5) -0.010(5) 0.017(5)
C16 0.032(6) 0.044(7) 0.025(6) -0.017(5) -0.003(5) 0.001(5)
C17 0.040(7) 0.081(10) 0.027(6) -0.029(7) 0.000(5) 0.015(7)
C18 0.037(7) 0.052(7) 0.023(6) -0.004(5) 0.003(5) 0.002(6)
C19 0.023(6) 0.045(7) 0.024(6) -0.011(5) -0.002(4) 0.005(5)
C20 0.037(6) 0.032(6) 0.018(5) -0.012(4) -0.010(4) 0.009(5)
C21 0.028(6) 0.030(6) 0.033(6) -0.010(5) -0.004(5) -0.005(4)
C22 0.049(8) 0.038(7) 0.024(6) 0.003(5) -0.006(5) -0.011(5)
C23 0.061(9) 0.061(9) 0.021(6) 0.007(6) -0.006(6) -0.014(7)
C24 0.106(13) 0.039(8) 0.037(8) 0.003(6) 0.002(8) -0.016(8)
C25 0.079(10) 0.019(6) 0.055(9) -0.008(5) 0.005(7) -0.011(6)
C26 0.045(7) 0.027(6) 0.037(7) -0.009(5) -0.003(5) 0.002(5)
C27 0.053(8) 0.016(5) 0.037(6) -0.010(5) -0.009(6) -0.003(5)
C28 0.024(5) 0.026(5) 0.030(6) -0.010(4) -0.002(4) -0.007(4)
C29 0.021(5) 0.021(5) 0.052(7) -0.017(5) -0.015(5) 0.008(4)
C30 0.033(6) 0.045(7) 0.036(6) -0.026(5) -0.002(5) 0.005(5)
C31 0.027(6) 0.051(7) 0.036(6) -0.027(6) 0.002(5) 0.001(5)
C32 0.026(6) 0.042(6) 0.030(6) -0.021(5) -0.003(5) -0.002(5)
C33 0.028(6) 0.028(5) 0.030(6) -0.014(4) -0.007(5) 0.005(4)
C34 0.025(6) 0.036(6) 0.033(6) -0.023(5) -0.010(5) 0.006(4)
C35 0.026(6) 0.025(5) 0.023(5) -0.009(4) 0.002(4) -0.011(4)
C36 0.029(6) 0.038(6) 0.029(6) -0.018(5) 0.000(5) -0.008(5)
C37 0.021(6) 0.052(7) 0.024(5) -0.019(5) -0.002(4) -0.002(5)
C38 0.018(5) 0.032(6) 0.025(5) -0.008(4) 0.003(4) -0.004(4)
C39 0.031(6) 0.018(5) 0.022(5) -0.010(4) -0.002(4) -0.002(4)
C40 0.023(5) 0.021(5) 0.019(5) -0.003(4) -0.002(4) 0.003(4)
C41 0.034(6) 0.029(6) 0.028(6) -0.017(4) 0.000(5) -0.004(4)
C42 0.033(6) 0.027(6) 0.042(7) -0.019(5) -0.004(5) 0.009(5)
C43 0.038(7) 0.022(5) 0.038(6) -0.009(5) -0.006(5) 0.009(5)
C44 0.041(7) 0.026(6) 0.047(7) -0.017(5) -0.005(6) -0.003(5)
C45 0.032(6) 0.039(6) 0.030(6) -0.021(5) 0.001(5) -0.007(5)
C46 0.025(6) 0.026(5) 0.036(6) -0.012(4) -0.008(5) -0.007(4)
C47 0.029(6) 0.032(6) 0.030(6) -0.017(5) 0.001(5) -0.002(5)
C48 0.021(5) 0.027(5) 0.031(6) -0.016(4) 0.001(4) 0.009(4)
C49 0.029(6) 0.028(5) 0.025(5) -0.013(4) -0.011(4) 0.009(4)
C50 0.038(7) 0.039(6) 0.026(6) -0.012(5) -0.007(5) 0.004(5)
C51 0.042(7) 0.038(6) 0.029(6) -0.013(5) 0.009(5) -0.002(5)
C52 0.042(7) 0.031(6) 0.033(6) -0.012(5) 0.004(5) 0.003(5)
C53 0.023(5) 0.036(6) 0.029(6) -0.019(5) 0.005(4) -0.005(4)
C54 0.028(6) 0.031(6) 0.035(6) -0.008(5) 0.015(5) -0.007(5)
C55 0.044(7) 0.022(5) 0.031(6) -0.013(4) -0.007(5) 0.005(5)
C56 0.037(7) 0.025(6) 0.030(6) -0.005(4) 0.000(5) -0.003(5)
C57 0.028(6) 0.034(6) 0.052(8) -0.008(5) -0.008(6) -0.005(5)
C58 0.046(7) 0.027(6) 0.027(6) 0.003(4) -0.011(5) -0.010(5)
C59 0.043(7) 0.018(5) 0.032(6) -0.005(4) -0.009(5) -0.002(5)
C60 0.025(6) 0.022(5) 0.030(6) -0.006(4) 0.000(4) -0.010(4)
C61 0.033(6) 0.027(5) 0.030(6) -0.012(4) -0.011(5) -0.005(4)
C62 0.034(7) 0.051(7) 0.042(7) -0.028(6) -0.016(5) 0.013(5)
C63 0.026(6) 0.088(10) 0.050(8) -0.046(7) -0.013(6) 0.008(6)
C64 0.038(7) 0.088(10) 0.045(8) -0.047(7) -0.013(6) 0.007(7)
C65 0.032(6) 0.043(6) 0.025(6) -0.018(5) 0.005(5) -0.004(5)
C66 0.025(6) 0.025(5) 0.027(5) -0.014(4) 0.001(4) -0.002(4)
C67 0.030(6) 0.013(5) 0.019(5) -0.001(4) 0.004(4) -0.001(4)
C68 0.035(6) 0.030(6) 0.024(5) -0.015(4) -0.007(5) 0.001(5)
C69 0.042(7) 0.015(5) 0.046(7) -0.014(5) -0.010(5) 0.013(5)
C70 0.048(8) 0.033(7) 0.057(8) -0.025(6) -0.019(6) 0.018(6)
C71 0.037(7) 0.049(7) 0.052(8) -0.025(6) -0.013(6) 0.005(6)
C72 0.024(6) 0.037(6) 0.033(6) -0.009(5) -0.011(5) 0.000(5)
C73 0.041(7) 0.030(6) 0.019(5) -0.011(4) -0.005(5) 0.003(5)
C74 0.023(6) 0.038(6) 0.032(6) -0.014(5) 0.008(5) -0.012(5)
C75 0.039(7) 0.032(6) 0.050(8) -0.016(5) 0.005(6) -0.010(5)
C76 0.041(8) 0.050(8) 0.064(9) -0.022(7) 0.006(7) -0.013(6)
C77 0.086(12) 0.042(8) 0.083(11) -0.032(8) 0.034(9) -0.033(8)
C78 0.066(10) 0.038(7) 0.067(10) -0.031(7) 0.012(8) -0.012(7)
C79 0.050(8) 0.036(7) 0.056(8) -0.021(6) 0.018(6) -0.020(6)
C80 0.025(6) 0.044(7) 0.040(7) -0.021(5) 0.000(5) -0.007(5)

loop_
_atom_type_symbol
_atom_type_description
_atom_type_scat_dispersion_real
_atom_type_scat_dispersion_imag
_atom_type_scat_source
C C 0.0033 0.0016 'International Tables Vol C Tables 4.2.6.8 and 6.1.1.4'
H H 0.0000 0.0000 'International Tables Vol C Tables 4.2.6.8 and 6.1.1.4'
N N 0.0061 0.0033 'International Tables Vol C Tables 4.2.6.8 and 6.1.1.4'
O O 0.0106 0.0060 'International Tables Vol C Tables 4.2.6.8 and 6.1.1.4'
U U -9.6767 9.6646 'International Tables Vol C Tables 4.2.6.8 and 6.1.1.4'

loop_
_geom_angle_atom_site_label_1
_geom_angle_atom_site_label_2
_geom_angle_atom_site_label_3
_geom_angle
_geom_angle_site_symmetry_1
_geom_angle_site_symmetry_3
_geom_angle_publ_flag
O1 U1 O2 175.9(3) . . ?
O1 U1 O3 91.4(3) . . ?
O2 U1 O3 90.8(3) . . ?
O1 U1 O4 89.3(3) . . ?
O2 U1 O4 90.3(3) . . ?
O3 U1 O4 152.9(2) . . ?
O1 U1 O8 94.1(3) . . ?
O2 U1 O8 89.6(3) . . ?
O3 U1 O8 83.2(2) . . ?
O4 U1 O8 69.7(2) . . ?
O1 U1 N1 83.2(3) . . ?
O2 U1 N1 94.3(3) . . ?
O3 U1 N1 70.7(3) . . ?
O4 U1 N1 136.2(2) . . ?
O8 U1 N1 153.6(2) . . ?
O1 U1 N2 87.0(3) . . ?
O2 U1 N2 89.0(3) . . ?
O3 U1 N2 134.5(3) . . ?
O4 U1 N2 72.7(2) . . ?
O8 U1 N2 142.3(2) . . ?
N1 U1 N2 63.9(3) . . ?
O1 U1 U2 105.9(2) . . ?
O2 U1 U2 76.1(2) . . ?
O3 U1 U2 116.81(16) . . ?
O4 U1 U2 37.83(14) . . ?
O8 U1 U2 36.51(14) . . ?
N1 U1 U2 167.49(19) . . ?
N2 U1 U2 107.28(19) . . ?
O5 U2 O6 175.5(3) . . ?
O5 U2 O7 89.3(3) . . ?
O6 U2 O7 92.4(3) . . ?
O5 U2 O8 86.7(3) . . ?
O6 U2 O8 93.7(3) . . ?
O7 U2 O8 152.1(2) . . ?
O5 U2 O4 96.2(3) . . ?
O6 U2 O4 88.1(3) . . ?
O7 U2 O4 83.7(2) . . ?
O8 U2 O4 69.3(2) . . ?
O5 U2 N4 86.4(3) . . ?
O6 U2 N4 89.5(3) . . ?
O7 U2 N4 135.0(2) . . ?
O8 U2 N4 72.3(2) . . ?
O4 U2 N4 141.3(2) . . ?
O5 U2 N3 87.7(3) . . ?
O6 U2 N3 88.9(3) . . ?
O7 U2 N3 70.9(2) . . ?
O8 U2 N3 136.4(2) . . ?
O4 U2 N3 154.3(2) . . ?
N4 U2 N3 64.1(3) . . ?
O5 U2 U1 105.4(2) . . ?
O6 U2 U1 77.4(2) . . ?
O7 U2 U1 118.44(16) . . ?
O8 U2 U1 37.63(15) . . ?
O4 U2 U1 36.26(15) . . ?
N4 U2 U1 105.85(18) . . ?
N3 U2 U1 163.40(18) . . ?
O9 U3 O10 175.4(3) . . ?
O9 U3 O12 88.6(3) . . ?
O10 U3 O12 93.0(3) . . ?
O9 U3 O11 85.4(3) . . ?
O10 U3 O11 94.8(3) . . ?
O12 U3 O11 156.3(2) . . ?
O9 U3 O15 97.7(3) . . ?
O10 U3 O15 86.7(3) . . ?
O12 U3 O15 89.0(2) . . ?
O11 U3 O15 69.2(2) . . ?
O9 U3 N6 87.4(3) . . ?
O10 U3 N6 89.1(3) . . ?
O12 U3 N6 69.5(3) . . ?
O11 U3 N6 132.9(2) . . ?
O15 U3 N6 157.8(2) . . ?
O9 U3 N5 89.0(3) . . ?
O10 U3 N5 86.8(3) . . ?
O12 U3 N5 132.5(3) . . ?
O11 U3 N5 70.4(2) . . ?
O15 U3 N5 138.2(2) . . ?
N6 U3 N5 63.0(3) . . ?
O9 U3 U4 105.7(2) . . ?
O10 U3 U4 77.0(2) . . ?
O12 U3 U4 124.35(18) . . ?
O11 U3 U4 37.28(15) . . ?
O15 U3 U4 36.66(15) . . ?
N6 U3 U4 160.3(2) . . ?
N5 U3 U4 101.85(19) . . ?
O13 U4 O14 175.5(3) . . ?
O13 U4 O16 89.8(3) . . ?
O14 U4 O16 92.4(3) . . ?
O13 U4 O15 88.5(3) . . ?
O14 U4 O15 91.3(3) . . ?
O16 U4 O15 151.4(2) . . ?
O13 U4 O11 95.6(3) . . ?
O14 U4 O11 88.5(3) . . ?
O16 U4 O11 81.9(2) . . ?
O15 U4 O11 69.9(2) . . ?
O13 U4 N7 87.4(3) . . ?
O14 U4 N7 88.3(3) . . ?
O16 U4 N7 134.9(3) . . ?
O15 U4 N7 73.5(2) . . ?
O11 U4 N7 143.2(2) . . ?
O13 U4 N8 88.1(3) . . ?
O14 U4 N8 89.0(3) . . ?
O16 U4 N8 70.7(3) . . ?
O15 U4 N8 137.7(2) . . ?
O11 U4 N8 152.4(2) . . ?
N7 U4 N8 64.2(3) . . ?
O13 U4 U3 106.7(2) . . ?
O14 U4 U3 75.7(2) . . ?
O16 U4 U3 115.97(18) . . ?
O15 U4 U3 38.45(14) . . ?
O11 U4 U3 36.28(15) . . ?
N7 U4 U3 107.90(18) . . ?
N8 U4 U3 163.29(18) . . ?
C1 O3 U1 127.8(6) . . ?
C20 O4 U1 127.6(5) . . ?
C20 O4 U2 122.6(6) . . ?
U1 O4 U2 105.9(2) . . ?
C21 O7 U2 135.8(6) . . ?
C40 O8 U2 123.9(5) . . ?
C40 O8 U1 125.5(5) . . ?
U2 O8 U1 105.9(2) . . ?
C41 O11 U3 125.4(6) . . ?
C41 O11 U4 125.0(6) . . ?
U3 O11 U4 106.4(2) . . ?
C60 O12 U3 130.4(6) . . ?
C61 O15 U4 124.2(6) . . ?
C61 O15 U3 126.7(6) . . ?
U4 O15 U3 104.9(2) . . ?
C80 O16 U4 132.1(7) . . ?
C7 N1 C8 119.1(9) . . ?
C7 N1 U1 123.1(7) . . ?
C8 N1 U1 117.4(6) . . ?
C14 N2 C13 118.0(9) . . ?
C14 N2 U1 126.8(8) . . ?
C13 N2 U1 115.0(7) . . ?
C27 N3 C28 118.6(8) . . ?
C27 N3 U2 124.6(7) . . ?
C28 N3 U2 116.3(6) . . ?
C34 N4 C33 117.1(8) . . ?
C34 N4 U2 125.6(6) . . ?
C33 N4 U2 116.3(6) . . ?
C47 N5 C48 119.8(8) . . ?
C47 N5 U3 127.2(7) . . ?
C48 N5 U3 112.9(6) . . ?
C54 N6 C53 121.6(9) . . ?
C54 N6 U3 125.6(7) . . ?
C53 N6 U3 112.8(6) . . ?
C67 N7 C68 117.9(8) . . ?
C67 N7 U4 124.9(6) . . ?
C68 N7 U4 116.6(6) . . ?
C74 N8 C73 116.1(9) . . ?
C74 N8 U4 125.1(7) . . ?
C73 N8 U4 117.6(6) . . ?
O3 C1 C2 120.2(9) . . ?
O3 C1 C6 121.3(10) . . ?
C2 C1 C6 118.5(10) . . ?
C3 C2 C1 120.3(10) . . ?
C3 C2 H2 119.8 . . ?
C1 C2 H2 119.8 . . ?
C2 C3 C4 122.4(11) . . ?
C2 C3 H3 118.8 . . ?
C4 C3 H3 118.8 . . ?
C5 C4 C3 117.4(11) . . ?
C5 C4 H4 121.3 . . ?
C3 C4 H4 121.3 . . ?
C4 C5 C6 123.1(11) . . ?
C4 C5 H5 118.5 . . ?
C6 C5 H5 118.5 . . ?
C1 C6 C7 123.3(10) . . ?
C1 C6 C5 117.9(11) . . ?
C7 C6 C5 118.7(10) . . ?
N1 C7 C6 126.2(9) . . ?
N1 C7 H7 116.9 . . ?
C6 C7 H7 116.9 . . ?
C13 C8 N1 116.9(10) . . ?
C13 C8 C9 120.5(11) . . ?
N1 C8 C9 122.6(11) . . ?
C10 C9 C8 119.1(12) . . ?
C10 C9 H9 120.4 . . ?
C8 C9 H9 120.4 . . ?
C11 C10 C9 120.9(12) . . ?
C11 C10 H10 119.6 . . ?
C9 C10 H10 119.6 . . ?
C10 C11 C12 121.9(12) . . ?
C10 C11 H11 119.0 . . ?
C12 C11 H11 119.0 . . ?
C13 C12 C11 117.3(13) . . ?
C13 C12 H12 121.4 . . ?
C11 C12 H12 121.4 . . ?
C8 C13 C12 120.3(11) . . ?
C8 C13 N2 116.9(10) . . ?
C12 C13 N2 122.8(11) . . ?
N2 C14 C15 127.9(10) . . ?
N2 C14 H14 116.0 . . ?
C15 C14 H14 116.0 . . ?
C16 C15 C20 119.4(11) . . ?
C16 C15 C14 114.1(10) . . ?
C20 C15 C14 126.5(10) . . ?
C17 C16 C15 121.2(11) . . ?
C17 C16 H16 119.4 . . ?
C15 C16 H16 119.4 . . ?
C16 C17 C18 118.7(11) . . ?
C16 C17 H17 120.6 . . ?
C18 C17 H17 120.6 . . ?
C19 C18 C17 120.7(12) . . ?
C19 C18 H18 119.7 . . ?
C17 C18 H18 119.7 . . ?
C20 C19 C18 121.6(11) . . ?
C20 C19 H19 119.2 . . ?
C18 C19 H19 119.2 . . ?
O4 C20 C19 121.9(9) . . ?
O4 C20 C15 119.9(10) . . ?
C19 C20 C15 118.1(9) . . ?
O7 C21 C22 121.2(9) . . ?
O7 C21 C26 121.4(9) . . ?
C22 C21 C26 117.4(10) . . ?
C23 C22 C21 121.6(11) . . ?
C23 C22 H22 119.2 . . ?
C21 C22 H22 119.2 . . ?
C22 C23 C24 121.5(12) . . ?
C22 C23 H23 119.3 . . ?
C24 C23 H23 119.3 . . ?
C25 C24 C23 117.7(11) . . ?
C25 C24 H24 121.2 . . ?
C23 C24 H24 121.2 . . ?
C24 C25 C26 122.5(12) . . ?
C24 C25 H25 118.7 . . ?
C26 C25 H25 118.7 . . ?
C25 C26 C21 119.3(11) . . ?
C25 C26 C27 118.4(10) . . ?
C21 C26 C27 121.9(9) . . ?
N3 C27 C26 128.2(9) . . ?
N3 C27 H27 115.9 . . ?
C26 C27 H27 115.9 . . ?
N3 C28 C29 124.9(9) . . ?
N3 C28 C33 116.6(8) . . ?
C29 C28 C33 118.4(9) . . ?
C30 C29 C28 120.5(10) . . ?
C30 C29 H29 119.7 . . ?
C28 C29 H29 119.7 . . ?
C29 C30 C31 120.2(9) . . ?
C29 C30 H30 119.9 . . ?
C31 C30 H30 119.9 . . ?
C30 C31 C32 120.8(10) . . ?
C30 C31 H31 119.6 . . ?
C32 C31 H31 119.6 . . ?
C33 C32 C31 119.1(10) . . ?
C33 C32 H32 120.5 . . ?
C31 C32 H32 120.5 . . ?
C32 C33 C28 120.9(9) . . ?
C32 C33 N4 123.1(9) . . ?
C28 C33 N4 116.0(9) . . ?
N4 C34 C35 127.2(9) . . ?
N4 C34 H34 116.4 . . ?
C35 C34 H34 116.4 . . ?
C36 C35 C40 119.1(9) . . ?
C36 C35 C34 116.4(8) . . ?
C40 C35 C34 124.5(9) . . ?
C37 C36 C35 123.4(9) . . ?
C37 C36 H36 118.3 . . ?
C35 C36 H36 118.3 . . ?
C36 C37 C38 116.5(9) . . ?
C36 C37 H37 121.8 . . ?
C38 C37 H37 121.8 . . ?
C39 C38 C37 122.1(9) . . ?
C39 C38 H38 119.0 . . ?
C37 C38 H38 119.0 . . ?
C38 C39 C40 121.9(9) . . ?
C38 C39 H39 119.0 . . ?
C40 C39 H39 119.0 . . ?
O8 C40 C39 121.2(8) . . ?
O8 C40 C35 121.7(8) . . ?
C39 C40 C35 117.0(9) . . ?
O11 C41 C42 121.5(8) . . ?
O11 C41 C46 119.7(9) . . ?
C42 C41 C46 118.8(9) . . ?
C43 C42 C41 122.0(10) . . ?
C43 C42 H42 119.0 . . ?
C41 C42 H42 119.0 . . ?
C42 C43 C44 120.6(11) . . ?
C42 C43 H43 119.7 . . ?
C44 C43 H43 119.7 . . ?
C45 C44 C43 118.3(10) . . ?
C45 C44 H44 120.9 . . ?
C43 C44 H44 120.9 . . ?
C44 C45 C46 121.6(9) . . ?
C44 C45 H45 119.2 . . ?
C46 C45 H45 119.2 . . ?
C41 C46 C45 118.5(10) . . ?
C41 C46 C47 125.2(9) . . ?
C45 C46 C47 116.2(9) . . ?
N5 C47 C46 126.4(9) . . ?
N5 C47 H47 116.8 . . ?
C46 C47 H47 116.8 . . ?
C53 C48 C49 120.7(10) . . ?
C53 C48 N5 116.3(9) . . ?
C49 C48 N5 123.0(9) . . ?
C50 C49 C48 119.5(10) . . ?
C50 C49 H49 120.3 . . ?
C48 C49 H49 120.3 . . ?
C49 C50 C51 119.8(10) . . ?
C49 C50 H50 120.1 . . ?
C51 C50 H50 120.1 . . ?
C52 C51 C50 120.4(11) . . ?
C52 C51 H51 119.8 . . ?
C50 C51 H51 119.8 . . ?
C51 C52 C53 119.4(11) . . ?
C51 C52 H52 120.3 . . ?
C53 C52 H52 120.3 . . ?
C48 C53 C52 119.9(10) . . ?
C48 C53 N6 117.3(9) . . ?
C52 C53 N6 122.7(9) . . ?
N6 C54 C55 125.4(10) . . ?
N6 C54 H54 117.3 . . ?
C55 C54 H54 117.3 . . ?
C60 C55 C56 119.0(10) . . ?
C60 C55 C54 121.6(10) . . ?
C56 C55 C54 119.2(9) . . ?
C57 C56 C55 119.8(10) . . ?
C57 C56 H56 120.1 . . ?
C55 C56 H56 120.1 . . ?
C56 C57 C58 120.8(11) . . ?
C56 C57 H57 119.6 . . ?
C58 C57 H57 119.6 . . ?
C59 C58 C57 119.6(11) . . ?
C59 C58 H58 120.2 . . ?
C57 C58 H58 120.2 . . ?
C60 C59 C58 121.8(10) . . ?
C60 C59 H59 119.1 . . ?
C58 C59 H59 119.1 . . ?
O12 C60 C59 121.5(9) . . ?
O12 C60 C55 119.8(9) . . ?
C59 C60 C55 118.7(10) . . ?
O15 C61 C62 120.0(9) . . ?
O15 C61 C66 122.4(9) . . ?
C62 C61 C66 117.6(9) . . ?
C63 C62 C61 121.1(10) . . ?
C63 C62 H62 119.5 . . ?
C61 C62 H62 119.5 . . ?
C64 C63 C62 122.2(11) . . ?
C64 C63 H63 118.9 . . ?
C62 C63 H63 118.9 . . ?
C65 C64 C63 117.1(11) . . ?
C65 C64 H64 121.5 . . ?
C63 C64 H64 121.5 . . ?
C64 C65 C66 122.9(10) . . ?
C64 C65 H65 118.5 . . ?
C66 C65 H65 118.5 . . ?
C65 C66 C61 119.1(9) . . ?
C65 C66 C67 115.9(8) . . ?
C61 C66 C67 125.0(9) . . ?
N7 C67 C66 127.7(9) . . ?
N7 C67 H67 116.1 . . ?
C66 C67 H67 116.1 . . ?
C69 C68 C73 118.7(10) . . ?
C69 C68 N7 123.6(9) . . ?
C73 C68 N7 117.6(8) . . ?
C68 C69 C70 119.4(11) . . ?
C68 C69 H69 120.3 . . ?
C70 C69 H69 120.3 . . ?
C71 C70 C69 121.7(10) . . ?
C71 C70 H70 119.1 . . ?
C69 C70 H70 119.1 . . ?
C70 C71 C72 118.8(11) . . ?
C70 C71 H71 120.6 . . ?
C72 C71 H71 120.6 . . ?
C73 C72 C71 121.2(10) . . ?
C73 C72 H72 119.4 . . ?
C71 C72 H72 119.4 . . ?
C72 C73 C68 120.0(9) . . ?
C72 C73 N8 124.5(10) . . ?
C68 C73 N8 115.4(9) . . ?
N8 C74 C75 124.3(9) . . ?
N8 C74 H74 117.8 . . ?
C75 C74 H74 117.8 . . ?
C80 C75 C76 119.5(10) . . ?
C80 C75 C74 122.7(10) . . ?
C76 C75 C74 117.6(10) . . ?
C77 C76 C75 121.7(12) . . ?
C77 C76 H76 119.2 . . ?
C75 C76 H76 119.2 . . ?
C76 C77 C78 118.1(12) . . ?
C76 C77 H77 121.0 . . ?
C78 C77 H77 121.0 . . ?
C79 C78 C77 121.2(11) . . ?
C79 C78 H78 119.4 . . ?
C77 C78 H78 119.4 . . ?
C78 C79 C80 120.7(11) . . ?
C78 C79 H79 119.6 . . ?
C80 C79 H79 119.6 . . ?
O16 C80 C75 121.9(10) . . ?
O16 C80 C79 119.6(10) . . ?
C75 C80 C79 118.5(10) . . ?

loop_
_geom_bond_atom_site_label_1
_geom_bond_atom_site_label_2
_geom_bond_distance
_geom_bond_site_symmetry_2
_geom_bond_publ_flag
U1 O1 1.769(7) . ?
U1 O2 1.774(7) . ?
U1 O3 2.233(7) . ?
U1 O4 2.387(6) . ?
U1 O8 2.463(6) . ?
U1 N1 2.540(8) . ?
U1 N2 2.540(8) . ?
U1 U2 3.8807(14) . ?
U2 O5 1.779(7) . ?
U2 O6 1.784(7) . ?
U2 O7 2.217(6) . ?
U2 O8 2.400(6) . ?
U2 O4 2.475(6) . ?
U2 N4 2.495(8) . ?
U2 N3 2.546(7) . ?
U3 O9 1.771(7) . ?
U3 O10 1.773(7) . ?
U3 O12 2.202(6) . ?
U3 O11 2.389(7) . ?
U3 O15 2.491(6) . ?
U3 N6 2.535(8) . ?
U3 N5 2.560(8) . ?
U3 U4 3.8718(19) . ?
U4 O13 1.779(7) . ?
U4 O14 1.784(6) . ?
U4 O16 2.207(7) . ?
U4 O15 2.392(7) . ?
U4 O11 2.445(6) . ?
U4 N7 2.512(7) . ?
U4 N8 2.524(9) . ?
O3 C1 1.320(11) . ?
O4 C20 1.356(11) . ?
O7 C21 1.321(11) . ?
O8 C40 1.366(11) . ?
O11 C41 1.370(11) . ?
O12 C60 1.335(12) . ?
O15 C61 1.360(11) . ?
O16 C80 1.299(12) . ?
N1 C7 1.298(13) . ?
N1 C8 1.406(13) . ?
N2 C14 1.273(13) . ?
N2 C13 1.456(14) . ?
N3 C27 1.302(12) . ?
N3 C28 1.410(12) . ?
N4 C34 1.289(12) . ?
N4 C33 1.450(12) . ?
N5 C47 1.269(12) . ?
N5 C48 1.438(12) . ?
N6 C54 1.277(13) . ?
N6 C53 1.434(13) . ?
N7 C67 1.295(12) . ?
N7 C68 1.432(12) . ?
N8 C74 1.298(12) . ?
N8 C73 1.431(12) . ?
C1 C2 1.411(15) . ?
C1 C6 1.405(14) . ?
C2 C3 1.376(15) . ?
C2 H2 0.9500 . ?
C3 C4 1.376(15) . ?
C3 H3 0.9500 . ?
C4 C5 1.372(16) . ?
C4 H4 0.9500 . ?
C5 C6 1.418(15) . ?
C5 H5 0.9500 . ?
C6 C7 1.432(16) . ?
C7 H7 0.9500 . ?
C8 C13 1.395(16) . ?
C8 C9 1.395(15) . ?
C9 C10 1.375(17) . ?
C9 H9 0.9500 . ?
C10 C11 1.361(19) . ?
C10 H10 0.9500 . ?
C11 C12 1.406(19) . ?
C11 H11 0.9500 . ?
C12 C13 1.403(15) . ?
C12 H12 0.9500 . ?
C14 C15 1.441(16) . ?
C14 H14 0.9500 . ?
C15 C16 1.402(14) . ?
C15 C20 1.419(14) . ?
C16 C17 1.375(17) . ?
C16 H16 0.9500 . ?
C17 C18 1.397(17) . ?
C17 H17 0.9500 . ?
C18 C19 1.377(14) . ?
C18 H18 0.9500 . ?
C19 C20 1.383(15) . ?
C19 H19 0.9500 . ?
C21 C22 1.401(14) . ?
C21 C26 1.423(14) . ?
C22 C23 1.371(15) . ?
C22 H22 0.9500 . ?
C23 C24 1.400(18) . ?
C23 H23 0.9500 . ?
C24 C25 1.371(18) . ?
C24 H24 0.9500 . ?
C25 C26 1.401(15) . ?
C25 H25 0.9500 . ?
C26 C27 1.436(15) . ?
C27 H27 0.9500 . ?
C28 C29 1.406(13) . ?
C28 C33 1.409(14) . ?
C29 C30 1.377(14) . ?
C29 H29 0.9500 . ?
C30 C31 1.385(15) . ?
C30 H30 0.9500 . ?
C31 C32 1.396(13) . ?
C31 H31 0.9500 . ?
C32 C33 1.387(13) . ?
C32 H32 0.9500 . ?
C34 C35 1.453(13) . ?
C34 H34 0.9500 . ?
C35 C36 1.405(14) . ?
C35 C40 1.421(13) . ?
C36 C37 1.367(13) . ?
C36 H36 0.9500 . ?
C37 C38 1.409(14) . ?
C37 H37 0.9500 . ?
C38 C39 1.358(13) . ?
C38 H38 0.9500 . ?
C39 C40 1.404(12) . ?
C39 H39 0.9500 . ?
C41 C42 1.378(14) . ?
C41 C46 1.406(13) . ?
C42 C43 1.372(14) . ?
C42 H42 0.9500 . ?
C43 C44 1.396(14) . ?
C43 H43 0.9500 . ?
C44 C45 1.383(15) . ?
C44 H44 0.9500 . ?
C45 C46 1.413(14) . ?
C45 H45 0.9500 . ?
C46 C47 1.457(14) . ?
C47 H47 0.9500 . ?
C48 C53 1.368(14) . ?
C48 C49 1.390(13) . ?
C49 C50 1.388(14) . ?
C49 H49 0.9500 . ?
C50 C51 1.384(16) . ?
C50 H50 0.9500 . ?
C51 C52 1.383(16) . ?
C51 H51 0.9500 . ?
C52 C53 1.398(14) . ?
C52 H52 0.9500 . ?
C54 C55 1.441(15) . ?
C54 H54 0.9500 . ?
C55 C60 1.432(14) . ?
C55 C56 1.419(15) . ?
C56 C57 1.383(15) . ?
C56 H56 0.9500 . ?
C57 C58 1.398(16) . ?
C57 H57 0.9500 . ?
C58 C59 1.379(15) . ?
C58 H58 0.9500 . ?
C59 C60 1.389(14) . ?
C59 H59 0.9500 . ?
C61 C62 1.394(14) . ?
C61 C66 1.417(13) . ?
C62 C63 1.374(15) . ?
C62 H62 0.9500 . ?
C63 C64 1.388(15) . ?
C63 H63 0.9500 . ?
C64 C65 1.367(15) . ?
C64 H64 0.9500 . ?
C65 C66 1.401(14) . ?
C65 H65 0.9500 . ?
C66 C67 1.461(13) . ?
C67 H67 0.9500 . ?
C68 C69 1.399(13) . ?
C68 C73 1.397(14) . ?
C69 C70 1.380(15) . ?
C69 H69 0.9500 . ?
C70 C71 1.371(16) . ?
C70 H70 0.9500 . ?
C71 C72 1.377(15) . ?
C71 H71 0.9500 . ?
C72 C73 1.375(14) . ?
C72 H72 0.9500 . ?
C74 C75 1.462(14) . ?
C74 H74 0.9500 . ?
C75 C80 1.410(15) . ?
C75 C76 1.408(16) . ?
C76 C77 1.366(17) . ?
C76 H76 0.9500 . ?
C77 C78 1.420(18) . ?
C77 H77 0.9500 . ?
C78 C79 1.369(16) . ?
C78 H78 0.9500 . ?
C79 C80 1.405(15) . ?
C79 H79 0.9500 . ?
